data_4114950
loop_
_publ_author_name
'Mikael Retb\/oll'
'Alison J. Edwards'
'A. David Rae'
'Anthony C. Willis'
'Martin A. Bennett'
'Eric Wenger'

_publ_contact_author_address
;
Research School of Chemistry,
Australian National University,
Canberra, A. C. T. 0200, Australia
;
_publ_contact_author_email ' willis@rsc.anu.edu.au '
_publ_contact_author_fax ' 61 2 6125 0750 '
_publ_contact_author_name ' Eric Wenger '
_publ_contact_author_phone ' 61 2 6125 4425 '
_publ_section_title
;
 Preparation of Benzyne Complexes of Group 10 Metals by Intramolecular
 Suzuki Coupling of ortho-Metalated Phenylboronic Esters: Molecular
 Structure of the First Benzyne-Palladium(0) Complex
;
_journal_name_full 'Journal of the American Chemical Society'
_journal_page_first 8348
_journal_page_last 8360
_journal_paper_doi 10.1021/ja0264091
_journal_volume 124
_journal_year 2002
_chemical_formula_moiety 'C48 H82 B Br O2 P2 Pd '
_chemical_formula_sum 'C48 H82 B Br O2 P2 Pd'
_chemical_formula_weight 950.24
_space_group_IT_number 62
_symmetry_cell_setting orthorhombic
_symmetry_Int_Tables_number 62
_symmetry_space_group_name_Hall '-P 2ac 2n'
_symmetry_space_group_name_H-M 'P n m a'
_audit_creation_date 2001-04-17
_audit_creation_method 'by teXsan v1.8'
_audit_update_record
;
mxr3_-_numabs/averaged
2001-04-17 - Report on C48 H82 B Br O2 P2 Pd (3b)
             by    Anthony C. Willis
             for Mikael K. Retboll and Eric Wenger
2001-04-19 - passes checkcif tests with minor warnings
             *  note disorder of C6 H12 B O2 unit across y = 1/4.
;
_cell_angle_alpha 90
_cell_angle_beta 90
_cell_angle_gamma 90
_cell_formula_units_Z 4
_cell_length_a 20.3184(3)
_cell_length_b 22.7581(4)
_cell_length_c 10.5870(1)
_cell_measurement_reflns_used 114415
_cell_measurement_temperature 200.
_cell_measurement_theta_max 25.028
_cell_measurement_theta_min 2.546
_cell_volume 4895.52(12)
_computing_cell_refinement 'HKL Scalepack (Otwinowski & Minor 1997)'
_computing_data_collection KappaCCD
_computing_data_reduction 'Denzo and Scalepack (Otwinowski & Minor, 1997)'
_computing_publication_material 'teXsan (MSC, 1992-1997)'
_computing_structure_refinement xtal_CRYLSQ
_computing_structure_solution
;
PATTY in DIRDIF92  (Beurskens, 1992)
;
_diffrn_ambient_temperature 200.0
_diffrn_measurement_device_type 'Nonius KappaCCD'
_diffrn_measurement_method ' \f and \w scans with CCD '
_diffrn_orient_matrix_UB_11 0.00000
_diffrn_orient_matrix_UB_12 0.00000
_diffrn_orient_matrix_UB_13 0.00000
_diffrn_orient_matrix_UB_21 0.00000
_diffrn_orient_matrix_UB_22 0.00000
_diffrn_orient_matrix_UB_23 0.00000
_diffrn_orient_matrix_UB_31 0.00000
_diffrn_orient_matrix_UB_32 0.00000
_diffrn_orient_matrix_UB_33 0.00000
_diffrn_radiation_detector CCD
_diffrn_radiation_monochromator graphite
_diffrn_radiation_source 'X-ray tube'
_diffrn_radiation_type 'Mo K\a'
_diffrn_radiation_wavelength 0.7107
_diffrn_reflns_av_R_equivalents 0.050
_diffrn_reflns_av_sigmaI/netI 0.040
_diffrn_reflns_limit_h_max 24
_diffrn_reflns_limit_h_min -24
_diffrn_reflns_limit_k_max 27
_diffrn_reflns_limit_k_min -27
_diffrn_reflns_limit_l_max 12
_diffrn_reflns_limit_l_min -12
_diffrn_reflns_number 59885
_diffrn_reflns_reduction_process 'Lp corrections applied'
_diffrn_reflns_theta_max 25.03
_diffrn_reflns_theta_min 2.63
_diffrn_standards_number 0
_exptl_absorpt_coefficient_mu 1.298
_exptl_absorpt_correction_T_max 0.950
_exptl_absorpt_correction_T_min 0.848
_exptl_absorpt_correction_type integration
_exptl_absorpt_process_details
;
via gaussian method (Coppens, 1970) implemented in maXus (2000)
;
_exptl_crystal_colour colourless
_exptl_crystal_density_diffrn 1.289
_exptl_crystal_description plate
_exptl_crystal_F_000 2008.00
_exptl_crystal_size_max 0.16
_exptl_crystal_size_mid 0.13
_exptl_crystal_size_min 0.04
_refine_diff_density_max 0.54
_refine_diff_density_min -0.65
_refine_ls_extinction_method none
_refine_ls_goodness_of_fit_all 2.100
_refine_ls_goodness_of_fit_ref 1.993
_refine_ls_hydrogen_treatment noref
_refine_ls_matrix_type full
_refine_ls_number_constraints 0
_refine_ls_number_parameters 290
_refine_ls_number_reflns 4042
_refine_ls_number_restraints 2
_refine_ls_R_factor_all 0.064
_refine_ls_R_factor_gt 0.049
_refine_ls_shift/su_max 0.001
_refine_ls_shift/su_mean 0.0003
_refine_ls_structure_factor_coef F
_refine_ls_weighting_details 'w = 1/[\s^2^(Fo) + 0.0009|Fo|^2^]'
_refine_ls_weighting_scheme sigma
_refine_ls_wR_factor_all 0.086
_refine_ls_wR_factor_ref 0.077
_reflns_number_gt 4042
_reflns_number_total 4440
_reflns_threshold_expression I>2.00\s(I)
_cod_data_source_file ja0264091_s2_2.cif
_cod_data_source_block mxr3
_cod_original_cell_volume 4895.5(1)
_cod_original_sg_symbol_Hall -p_2ac_2n
_cod_original_sg_symbol_H-M 'P n m a '
_cod_original_formula_sum 'C48 H82 B Br O2 P2 Pd '
_cod_database_code 4114950

loop_
_symmetry_equiv_pos_as_xyz
+x,+y,+z
1/2-x,-y,1/2+z
1/2+x,1/2-y,1/2-z
-x,1/2+y,-z
-x,-y,-z
1/2+x,+y,1/2-z
1/2-x,1/2+y,1/2+z
+x,1/2-y,+z

loop_
_atom_site_aniso_label
_atom_site_aniso_U_11
_atom_site_aniso_U_22
_atom_site_aniso_U_33
_atom_site_aniso_U_12
_atom_site_aniso_U_13
_atom_site_aniso_U_23
Pd1 .0223(3) .0251(3) .0244(3) .00000 .00104(17) .00000
Br1 .0480(5) .0337(4) .0290(4) .00000 .0085(3) .00000
P1 .0226(6) .0252(6) .0293(6) .0004(4) -.0009(4) .0003(4)
O1 .019(3) .055(9) .031(3) .000(3) -.001(2) .004(3)
O2 .024(3) .057(4) .030(3) -.003(2) -.005(2) .007(2)
C1 .022(3) .023(3) .026(3) .00000 -.000(2) .00000
C2 .021(3) .033(3) .029(3) .00000 -.002(2) .00000
C3 .026(3) .039(3) .026(3) .00000 -.004(3) .00000
C4 .043(4) .043(4) .026(3) .00000 .005(3) .00000
C5 .027(3) .041(3) .028(3) .00000 .004(3) .00000
C6 .025(3) .024(3) .029(3) .00000 -.000(2) .00000
C7 .021(4) .067(11) .033(4) .006(4) -.009(3) -.005(4)
C8 .020(5) .058(6) .043(5) -.003(4) -.005(4) .002(4)
C9 .039(4) .052(4) .041(4) .00000 -.013(3) .00000
C10 .041(12) .035(9) .033(11) .001(8) -.004(7) -.005(7)
C11 .051(14) .059(12) .055(17) -.020(9) -.010(10) .008(11)
C12 .032(4) .104(7) .043(4) .00000 -.002(3) .00000
C13 .025(2) .034(2) .032(2) -.0000(18) .0002(17) -.002(2)
C14 .039(3) .034(2) .034(2) .003(2) -.000(2) .002(2)
C15 .053(3) .042(3) .040(3) .009(2) .005(2) .007(2)
C16 .058(4) .066(4) .035(3) .024(3) -.001(2) .011(2)
C17 .038(3) .065(3) .039(3) .007(2) -.010(2) -.001(2)
C18 .033(3) .045(3) .040(2) -.000(2) -.006(2) .003(2)
C19 .021(2) .034(2) .032(2) -.0019(19) .0037(17) -.0009(18)
C20 .029(2) .035(2) .034(2) -.0000(19) .002(2) -.0017(18)
C21 .028(2) .051(3) .036(2) .001(2) -.004(2) .003(2)
C22 .025(2) .051(3) .043(3) .002(2) -.000(2) -.000(2)
C23 .028(3) .046(3) .036(2) .001(2) .0067(19) .004(2)
C24 .026(2) .045(3) .035(2) .000(2) -.0010(18) .001(2)
C25 .024(2) .027(2) .036(2) -.0000(17) .0061(18) -.0009(18)
C26 .029(2) .031(2) .038(2) -.0004(18) .0020(18) -.005(2)
C27 .043(3) .046(3) .042(3) .003(2) .008(2) -.009(2)
C28 .043(3) .045(3) .040(3) .014(2) .015(2) -.006(2)
C29 .030(3) .041(3) .049(3) .000(2) .009(2) .002(2)
C30 .028(2) .030(2) .039(2) -.0019(18) .0064(19) .005(2)

loop_
_atom_site_label
_atom_site_fract_x
_atom_site_fract_y
_atom_site_fract_z
_atom_site_U_iso_or_equiv
_atom_site_occupancy
_atom_site_thermal_displace_type
Pd1 .07517(2) .25000 .01875(4) .0239(3) 1 Uani
Br1 .03389(3) .25000 .24646(5) .0369(4) 1 Uani
P1 .06346(5) .14684(5) .01083(10) .0257(6) 1 Uani
O1 .2353(3) .2365(3) .0407(4) .035(5) .5 Uani
O2 .3006(2) .2720(3) -.1155(5) .037(3) .5 Uani
C1 .1143(3) .25000 -.1572(5) .024(3) 1 Uani
C2 .0706(3) .25000 -.2626(5) .028(3) 1 Uani
C3 .0940(3) .25000 -.3864(5) .030(3) 1 Uani
C4 .1610(3) .25000 -.4108(6) .037(4) 1 Uani
C5 .2038(3) .25000 -.3074(6) .032(3) 1 Uani
C6 .1825(3) .25000 -.1825(5) .026(3) 1 Uani
C7 .3039(4) .2330(4) .0893(8) .040(6) .5 Uani
C8 .3409(4) .2747(4) -.0003(8) .040(5) .5 Uani
C9 .3032(4) .25000 .2255(6) .044(4) 1 Uani
C10 .3263(14) .1686(12) .073(3) .036(11) .5 Uani
C11 .3402(16) .3399(15) .039(3) .055(14) .5 Uani
C12 .4100(4) .25000 -.0349(7) .059(5) 1 Uani
C13 .0856(2) .11036(18) .1608(4) .031(2) 1 Uani
C14 .0763(2) .0440(2) .1669(4) .036(3) 1 Uani
C15 .0839(3) .0223(2) .3030(5) .045(3) 1 Uani
C16 .1493(3) .0406(2) .3576(4) .053(3) 1 Uani
C17 .1599(2) .1064(2) .3488(4) .047(3) 1 Uani
C18 .1532(2) .1280(2) .2140(4) .039(3) 1 Uani
C19 -.0241(2) .12589(19) -.0105(4) .029(2) 1 Uani
C20 -.0535(2) .1573(2) -.1257(4) .033(2) 1 Uani
C21 -.1250(2) .1404(2) -.1504(4) .038(3) 1 Uani
C22 -.1680(2) .1502(2) -.0338(4) .040(3) 1 Uani
C23 -.1387(2) .1169(2) .0785(4) .037(3) 1 Uani
C24 -.0680(2) .1359(2) .1047(4) .035(3) 1 Uani
C25 .1050(2) .10930(17) -.1232(4) .029(2) 1 Uani
C26 .0764(2) .05120(19) -.1708(4) .033(2) 1 Uani
C27 .1120(3) .0312(2) -.2910(4) .043(3) 1 Uani
C28 .1853(3) .0265(2) -.2719(4) .043(3) 1 Uani
C29 .2135(2) .0841(2) -.2212(5) .040(3) 1 Uani
C30 .1782(2) .10228(17) -.0996(4) .032(2) 1 Uani
B1 .2388(3) .2543(7) -.0818(5) .0248(19) .5 Uiso
H2 .02448 .25000 -.24818 .05000 1 Uiso
H3 .06375 .25000 -.45472 .05000 1 Uiso
H4 .17727 .25000 -.49491 .05000 1 Uiso
H5 .24978 .25000 -.32326 .05000 1 Uiso
H9a .28724 .28903 .23379 .05000 .5 Uiso
H9b .27545 .22393 .27096 .05000 .5 Uiso
H9c .34667 .24777 .25839 .05000 .5 Uiso
H10a .29846 .14353 .12080 .05000 .5 Uiso
H10b .32413 .15813 -.01366 .05000 .5 Uiso
H10c .37040 .16473 .10203 .05000 .5 Uiso
H11a .35926 .36317 -.02551 .05000 .5 Uiso
H11b .29601 .35206 .05320 .05000 .5 Uiso
H11c .36468 .34449 .11514 .05000 .5 Uiso
H12a .40592 .21043 -.06238 .05000 .5 Uiso
H12b .42861 .27307 -.10063 .05000 .5 Uiso
H12c .43772 .25158 .03733 .05000 .5 Uiso
H13 .05494 .12541 .22037 .05000 1 Uiso
H14a .03364 .03423 .13695 .05000 1 Uiso
H14b .10851 .02550 .11525 .05000 1 Uiso
H15a .04956 .03850 .35299 .05000 1 Uiso
H15b .08093 -.01933 .30409 .05000 1 Uiso
H16a .15082 .02928 .44390 .05000 1 Uiso
H16b .18342 .02127 .31252 .05000 1 Uiso
H17a .12820 .12567 .39996 .05000 1 Uiso
H17b .20285 .11542 .37857 .05000 1 Uiso
H18a .15726 .16954 .21247 .05000 1 Uiso
H18b .18684 .11095 .16360 .05000 1 Uiso
H19 -.02489 .08497 -.02811 .05000 1 Uiso
H20a -.05138 .19848 -.11194 .05000 1 Uiso
H20b -.02821 .14736 -.19807 .05000 1 Uiso
H21a -.14153 .16376 -.21775 .05000 1 Uiso
H21b -.12688 .10012 -.17338 .05000 1 Uiso
H22a -.16968 .19092 -.01483 .05000 1 Uiso
H22b -.21117 .13608 -.04999 .05000 1 Uiso
H23a -.16465 .12444 .15133 .05000 1 Uiso
H23b -.13918 .07599 .06057 .05000 1 Uiso
H24a -.06760 .17647 .12567 .05000 1 Uiso
H24b -.05128 .11374 .17372 .05000 1 Uiso
H25 .10162 .13569 -.19244 .05000 1 Uiso
H26a .08143 .02205 -.10730 .05000 1 Uiso
H26b .03094 .05634 -.18882 .05000 1 Uiso
H27a .09549 -.00625 -.31514 .05000 1 Uiso
H27b .10358 .05876 -.35637 .05000 1 Uiso
H28a .19424 -.00404 -.21320 .05000 1 Uiso
H28b .20568 .01762 -.35038 .05000 1 Uiso
H29a .25903 .07908 -.20406 .05000 1 Uiso
H29b .20792 .11400 -.28290 .05000 1 Uiso
H30a .18484 .07296 -.03709 .05000 1 Uiso
H30b .19569 .13858 -.07083 .05000 1 Uiso

loop_
_atom_type_symbol
_atom_type_oxidation_number
_atom_type_number_in_cell
_atom_type_scat_dispersion_real
_atom_type_scat_dispersion_imag
_atom_type_scat_source
C 0 192 0.002 0.002
;
International Tables for X-ray Crystallography
(1974, Vol. IV, Tables 2.28 and 2.3.1)
;
H 0 328 0.000 0.000
;
International Tables for X-ray Crystallography
(1974, Vol. IV, Tables 2.28 and 2.3.1)
;
B 0 4 0.000 0.001
;
International Tables for X-ray Crystallography
(1974, Vol. IV, Tables 2.28 and 2.3.1)
;
Br 0 4 -0.374 2.456
;
International Tables for X-ray Crystallography
(1974, Vol. IV, Tables 2.28 and 2.3.1)
;
O 0 8 0.008 0.006
;
International Tables for X-ray Crystallography
(1974, Vol. IV, Tables 2.28 and 2.3.1)
;
P 0 8 0.090 0.095
;
International Tables for X-ray Crystallography
(1974, Vol. IV, Tables 2.28 and 2.3.1)
;
Pd 0 4 -1.177 1.007
;
International Tables for X-ray Crystallography
(1974, Vol. IV, Tables 2.28 and 2.3.1)
;

loop_
_exptl_crystal_face_index_h
_exptl_crystal_face_index_k
_exptl_crystal_face_index_l
_exptl_crystal_face_perp_dist
0 0 1 0.050
0 0 -1 0.110
1 0 0 0.010
-1 0 0 0.030
0 1 0 0.030
0 -1 0 0.100

loop_
_geom_angle_atom_site_label_1
_geom_angle_atom_site_label_2
_geom_angle_atom_site_label_3
_geom_angle
_geom_angle_site_symmetry_3
_geom_angle_publ_flag
Br1 Pd1 P1 90.03(3) . yes
Br1 Pd1 C1 176.08(15) . yes
Br1 Pd1 P1 90.03(3) 8 ?
P1 Pd1 C1 90.39(3) . yes
P1 Pd1 P1 167.73(4) 8 yes
C1 Pd1 P1 90.39(3) 8 ?
Pd1 P1 C13 113.06(14) . ?
Pd1 P1 C19 110.88(14) . ?
Pd1 P1 C25 115.99(13) . ?
C13 P1 C19 102.84(19) . ?
C13 P1 C25 109.82(19) . ?
C19 P1 C25 102.98(19) . ?
C7 O1 B1 107.2(5) . ?
C8 O2 B1 107.9(5) . ?
Pd1 C1 C2 118.4(4) . ?
Pd1 C1 C6 124.0(4) . ?
C2 C1 C6 117.5(5) . ?
C1 C2 C3 121.6(5) . ?
C1 C2 H2 119.2(5) . ?
C3 C2 H2 119.2(6) . ?
C2 C3 C4 120.7(5) . ?
C2 C3 H3 119.6(6) . ?
C4 C3 H3 119.6(6) . ?
C3 C4 C5 117.7(5) . ?
C3 C4 H4 121.2(6) . ?
C5 C4 H4 121.1(7) . ?
C4 C5 C6 123.4(6) . ?
C4 C5 H5 118.3(6) . ?
C6 C5 H5 118.3(6) . ?
C1 C6 C5 119.0(5) . ?
C1 C6 B1 126.0(5) . ?
C5 C6 B1 114.9(5) . ?
O1 C7 C8 102.3(6) . ?
O1 C7 C9 108.2(6) . ?
O1 C7 C10 106.8(12) . ?
C8 C7 C9 116.1(7) . ?
C8 C7 C10 111.8(12) . ?
C9 C7 C10 110.8(11) . ?
O2 C8 C7 102.3(7) . ?
O2 C8 C11 105.1(13) . ?
O2 C8 C12 107.0(6) . ?
C7 C8 C11 114.9(13) . ?
C7 C8 C12 111.4(7) . ?
C11 C8 C12 114.8(14) . ?
C7 C9 H9a 109.5(6) . ?
C7 C9 H9b 109.4(5) . ?
C7 C9 H9c 109.4(7) . ?
H9a C9 H9b 109.5(7) . ?
H9a C9 H9c 109.5(5) . ?
H9b C9 H9c 109.5(5) . ?
C7 C10 H10a 110(2) . ?
C7 C10 H10b 109(2) . ?
C7 C10 H10c 109(2) . ?
H10a C10 H10b 110(3) . ?
H10a C10 H10c 110(3) . ?
H10b C10 H10c 109(3) . ?
C8 C11 H11a 110(3) . ?
C8 C11 H11b 109(3) . ?
C8 C11 H11c 109(3) . ?
H11a C11 H11b 110(3) . ?
H11a C11 H11c 110(3) . ?
H11b C11 H11c 109(3) . ?
C8 C12 H12a 109.6(7) . ?
C8 C12 H12b 109.4(5) . ?
C8 C12 H12c 109.4(6) . ?
H12a C12 H12b 109.5(7) . ?
H12a C12 H12c 109.5(5) . ?
H12b C12 H12c 109.5(7) . ?
P1 C13 C14 116.8(3) . ?
P1 C13 C18 114.5(3) . ?
P1 C13 H13 104.4(3) . ?
C14 C13 C18 110.7(4) . ?
C14 C13 H13 104.4(4) . ?
C18 C13 H13 104.4(4) . ?
C13 C14 C15 110.3(4) . ?
C13 C14 H14a 109.3(4) . ?
C13 C14 H14b 109.3(4) . ?
C15 C14 H14a 109.3(4) . ?
C15 C14 H14b 109.3(4) . ?
H14a C14 H14b 109.5(4) . ?
C14 C15 C16 111.1(4) . ?
C14 C15 H15a 109.1(4) . ?
C14 C15 H15b 109.1(4) . ?
C16 C15 H15a 109.1(4) . ?
C16 C15 H15b 109.1(5) . ?
H15a C15 H15b 109.5(5) . ?
C15 C16 C17 112.0(4) . ?
C15 C16 H16a 108.8(5) . ?
C15 C16 H16b 108.8(5) . ?
C17 C16 H16a 108.8(5) . ?
C17 C16 H16b 108.8(5) . ?
H16a C16 H16b 109.5(5) . ?
C16 C17 C18 111.4(4) . ?
C16 C17 H17a 109.0(5) . ?
C16 C17 H17b 109.0(5) . ?
C18 C17 H17a 109.0(4) . ?
C18 C17 H17b 109.0(4) . ?
H17a C17 H17b 109.5(5) . ?
C13 C18 C17 109.9(4) . ?
C13 C18 H18a 109.3(4) . ?
C13 C18 H18b 109.4(4) . ?
C17 C18 H18a 109.3(4) . ?
C17 C18 H18b 109.4(4) . ?
H18a C18 H18b 109.5(5) . ?
P1 C19 C20 110.5(3) . ?
P1 C19 C24 115.1(3) . ?
P1 C19 H19 107.0(3) . ?
C20 C19 C24 109.7(4) . ?
C20 C19 H19 107.0(4) . ?
C24 C19 H19 107.0(4) . ?
C19 C20 C21 113.0(4) . ?
C19 C20 H20a 108.6(4) . ?
C19 C20 H20b 108.6(4) . ?
C21 C20 H20a 108.6(4) . ?
C21 C20 H20b 108.6(4) . ?
H20a C20 H20b 109.5(4) . ?
C20 C21 C22 111.7(4) . ?
C20 C21 H21a 108.9(4) . ?
C20 C21 H21b 108.9(4) . ?
C22 C21 H21a 108.9(4) . ?
C22 C21 H21b 108.9(4) . ?
H21a C21 H21b 109.5(4) . ?
C21 C22 C23 109.5(4) . ?
C21 C22 H22a 109.5(4) . ?
C21 C22 H22b 109.5(4) . ?
C23 C22 H22a 109.5(4) . ?
C23 C22 H22b 109.5(4) . ?
H22a C22 H22b 109.5(5) . ?
C22 C23 C24 111.6(4) . ?
C22 C23 H23a 108.9(4) . ?
C22 C23 H23b 108.9(4) . ?
C24 C23 H23a 108.9(4) . ?
C24 C23 H23b 108.9(4) . ?
H23a C23 H23b 109.5(4) . ?
C19 C24 C23 111.3(4) . ?
C19 C24 H24a 109.0(4) . ?
C19 C24 H24b 109.0(4) . ?
C23 C24 H24a 109.0(4) . ?
C23 C24 H24b 109.0(4) . ?
H24a C24 H24b 109.5(4) . ?
P1 C25 C26 118.4(3) . ?
P1 C25 C30 111.6(3) . ?
P1 C25 H25 105.4(3) . ?
C26 C25 C30 109.7(3) . ?
C26 C25 H25 105.4(4) . ?
C30 C25 H25 105.4(4) . ?
C25 C26 C27 110.5(4) . ?
C25 C26 H26a 109.2(4) . ?
C25 C26 H26b 109.2(4) . ?
C27 C26 H26a 109.2(4) . ?
C27 C26 H26b 109.2(4) . ?
H26a C26 H26b 109.4(4) . ?
C26 C27 C28 112.1(4) . ?
C26 C27 H27a 108.8(4) . ?
C26 C27 H27b 108.8(4) . ?
C28 C27 H27a 108.8(4) . ?
C28 C27 H27b 108.8(4) . ?
H27a C27 H27b 109.5(5) . ?
C27 C28 C29 110.9(4) . ?
C27 C28 H28a 109.1(4) . ?
C27 C28 H28b 109.1(4) . ?
C29 C28 H28a 109.1(4) . ?
C29 C28 H28b 109.1(4) . ?
H28a C28 H28b 109.5(5) . ?
C28 C29 C30 110.6(4) . ?
C28 C29 H29a 109.2(4) . ?
C28 C29 H29b 109.2(4) . ?
C30 C29 H29a 109.2(4) . ?
C30 C29 H29b 109.2(4) . ?
H29a C29 H29b 109.5(5) . ?
C25 C30 C29 110.5(3) . ?
C25 C30 H30a 109.2(4) . ?
C25 C30 H30b 109.2(4) . ?
C29 C30 H30a 109.2(4) . ?
C29 C30 H30b 109.2(4) . ?
H30a C30 H30b 109.5(4) . ?
O1 B1 O2 112.6(5) . ?
O1 B1 C6 126.3(7) . ?
O2 B1 C6 120.8(5) . ?

loop_
_geom_bond_atom_site_label_1
_geom_bond_atom_site_label_2
_geom_bond_distance
_geom_bond_site_symmetry_2
_geom_bond_publ_flag
Pd1 Br1 2.5525(7) . yes
Pd1 P1 2.3611(11) . yes
Pd1 C1 2.026(5) . yes
Pd1 P1 2.3611(11) 8 ?
P1 C13 1.848(4) . ?
P1 C19 1.855(4) . ?
P1 C25 1.860(4) . ?
O1 C7 1.487(10) . ?
O1 B1 1.361(9) . ?
O1 O1 .616(11) 8 ?
O2 C8 1.470(10) . ?
O2 B1 1.366(9) . ?
O2 O2 1.000(8) 8 ?
C1 C2 1.425(8) . ?
C1 C6 1.411(8) . ?
C2 C3 1.394(8) . ?
C2 H2 .950(6) . ?
C3 C4 1.384(9) . ?
C3 H3 .950(6) . ?
C4 C5 1.398(9) . ?
C4 H4 .950(6) . ?
C5 C6 1.391(8) . ?
C5 H5 .950(6) . ?
C6 B1 1.567(8) . ?
C7 C8 1.537(13) . ?
C7 C9 1.493(11) . ?
C7 C10 1.54(3) . ?
C7 C7 .773(12) 8 ?
C8 C11 1.54(4) . ?
C8 C12 1.557(12) . ?
C8 C8 1.123(14) 8 ?
C9 H9a .950(3) . ?
C9 H9b .950(6) . ?
C9 H9c .950(7) . ?
C10 H10a .95(3) . ?
C10 H10b .95(3) . ?
C10 H10c .95(3) . ?
C11 H11a .95(3) . ?
C11 H11b .95(3) . ?
C11 H11c .95(3) . ?
C12 H12a .950(2) . ?
C12 H12b .950(6) . ?
C12 H12c .950(8) . ?
C13 C14 1.524(6) . ?
C13 C18 1.537(6) . ?
C13 H13 .950(4) . ?
C14 C15 1.531(7) . ?
C14 H14a .950(5) . ?
C14 H14b .950(5) . ?
C15 C16 1.508(8) . ?
C15 H15a .950(5) . ?
C15 H15b .950(5) . ?
C16 C17 1.514(8) . ?
C16 H16a .950(5) . ?
C16 H16b .950(5) . ?
C17 C18 1.516(7) . ?
C17 H17a .950(5) . ?
C17 H17b .950(5) . ?
C18 H18a .950(5) . ?
C18 H18b .950(5) . ?
C19 C20 1.536(6) . ?
C19 C24 1.528(6) . ?
C19 H19 .950(4) . ?
C20 C21 1.525(6) . ?
C20 H20a .950(4) . ?
C20 H20b .950(4) . ?
C21 C22 1.528(6) . ?
C21 H21a .950(4) . ?
C21 H21b .950(5) . ?
C22 C23 1.530(6) . ?
C22 H22a .950(5) . ?
C22 H22b .950(5) . ?
C23 C24 1.525(6) . ?
C23 H23a .950(4) . ?
C23 H23b .950(5) . ?
C24 H24a .950(5) . ?
C24 H24b .950(5) . ?
C25 C26 1.530(6) . ?
C25 C30 1.515(6) . ?
C25 H25 .950(4) . ?
C26 C27 1.533(6) . ?
C26 H26a .950(4) . ?
C26 H26b .950(4) . ?
C27 C28 1.508(7) . ?
C27 H27a .950(5) . ?
C27 H27b .950(5) . ?
C28 C29 1.527(7) . ?
C28 H28a .950(5) . ?
C28 H28b .950(5) . ?
C29 C30 1.531(6) . ?
C29 H29a .950(5) . ?
C29 H29b .950(5) . ?
C30 H30a .950(4) . ?
C30 H30b .950(4) . ?
B1 B1 .20(2) 8 ?

loop_
_geom_contact_atom_site_label_1
_geom_contact_atom_site_label_2
_geom_contact_distance
_geom_contact_publ_flag
Pd1 O1 3.276(5) yes

loop_
_geom_torsion_atom_site_label_1
_geom_torsion_atom_site_label_2
_geom_torsion_atom_site_label_3
_geom_torsion_atom_site_label_4
_geom_torsion
_geom_torsion_site_symmetry_1
_geom_torsion_site_symmetry_4
Br1 Pd1 P1 C13 -37.28(15) . .
Br1 Pd1 P1 C19 77.61(14) . .
Br1 Pd1 P1 C25 -165.43(15) . .
C1 Pd1 P1 C13 138.8(2) . .
C1 Pd1 P1 C19 -106.3(2) . .
C1 Pd1 P1 C25 10.7(2) . .
P1 Pd1 P1 C13 -127.5(2) 8 .
P1 Pd1 P1 C19 -12.6(3) 8 .
P1 Pd1 P1 C25 104.3(2) 8 .
Br1 Pd1 C1 C2 180.0000 . .
Br1 Pd1 C1 C6 0 . .
P1 Pd1 C1 C2 83.88(3) . .
P1 Pd1 C1 C6 -96.12(3) . .
P1 Pd1 C1 C2 -83.88(3) 8 .
P1 Pd1 C1 C6 96.12(3) 8 .
Pd1 P1 C13 C14 177.1(3) . .
Pd1 P1 C13 C18 -51.2(3) . .
Pd1 P1 C13 H13 62.4(3) . .
C19 P1 C13 C14 57.4(4) . .
C19 P1 C13 C18 -170.8(3) . .
C19 P1 C13 H13 -57.3(3) . .
C25 P1 C13 C14 -51.6(4) . .
C25 P1 C13 C18 80.1(3) . .
C25 P1 C13 H13 -166.4(3) . .
Pd1 P1 C19 C20 53.5(3) . .
Pd1 P1 C19 C24 -71.5(3) . .
Pd1 P1 C19 H19 169.7(2) . .
C13 P1 C19 C20 174.7(3) . .
C13 P1 C19 C24 49.7(4) . .
C13 P1 C19 H19 -69.1(3) . .
C25 P1 C19 C20 -71.2(3) . .
C25 P1 C19 C24 163.8(3) . .
C25 P1 C19 H19 45.0(3) . .
Pd1 P1 C25 C26 -152.4(3) . .
Pd1 P1 C25 C30 78.9(3) . .
Pd1 P1 C25 H25 -35.0(3) . .
C13 P1 C25 C26 77.9(3) . .
C13 P1 C25 C30 -50.8(3) . .
C13 P1 C25 H25 -164.7(3) . .
C19 P1 C25 C26 -31.1(4) . .
C19 P1 C25 C30 -159.8(3) . .
C19 P1 C25 H25 86.3(3) . .
B1 O1 C7 C8 22.8(11) . .
B1 O1 C7 C9 145.8(9) . .
B1 O1 C7 C10 -94.8(14) . .
C7 O1 B1 O2 -9.4(14) . .
C7 O1 B1 C6 164.1(11) . .
B1 O2 C8 C7 22.7(10) . .
B1 O2 C8 C11 -97.7(15) . .
B1 O2 C8 C12 139.9(9) . .
C8 O2 B1 O1 -9.1(14) . .
C8 O2 B1 C6 177.0(10) . .
Pd1 C1 C2 C3 180.0000 . .
Pd1 C1 C2 H2 0 . .
C6 C1 C2 C3 0 . .
C6 C1 C2 H2 180.0000 . .
Pd1 C1 C6 C5 180.0000 . .
Pd1 C1 C6 B1 -4.5(8) . .
Pd1 C1 C6 B1 4.5(8) . 8
C2 C1 C6 C5 0 . .
C2 C1 C6 B1 175.5(8) . .
C1 C2 C3 C4 -.0000 . .
C1 C2 C3 H3 180.0000 . .
H2 C2 C3 C4 180.0000 . .
H2 C2 C3 H3 -.0000 . .
C2 C3 C4 C5 -.0000 . .
C2 C3 C4 H4 180.0000 . .
H3 C3 C4 C5 180.0000 . .
H3 C3 C4 H4 -.0000 . .
C3 C4 C5 C6 -.0000 . .
C3 C4 C5 H5 180.0000 . .
H4 C4 C5 C6 180.0000 . .
H4 C4 C5 H5 -.0000 . .
C4 C5 C6 C1 -.0000 . .
C4 C5 C6 B1 -176.0(7) . .
H5 C5 C6 C1 180.0000 . .
H5 C5 C6 B1 4.0(7) . .
C1 C6 B1 O1 27.3(17) . .
C1 C6 B1 O2 -159.6(8) . .
C5 C6 B1 O1 -157.0(10) . .
C5 C6 B1 O2 16.1(14) . .
O1 C7 C8 O2 -26.9(8) . .
O1 C7 C8 C11 86.5(15) . .
O1 C7 C8 C12 -140.9(7) . .
C9 C7 C8 O2 -144.4(7) . .
C9 C7 C8 C11 -31.1(17) . .
C9 C7 C8 C12 101.6(8) . .
C10 C7 C8 O2 87.1(13) . .
C10 C7 C8 C11 -159.6(18) . .
C10 C7 C8 C12 -27.0(14) . .
O1 C7 C9 H9a -60.4(8) . .
O1 C7 C9 H9b 59.7(8) . .
O1 C7 C9 H9c 179.6(5) . .
C8 C7 C9 H9a 53.8(10) . .
C8 C7 C9 H9b 173.9(7) . .
C8 C7 C9 H9c -66.2(7) . .
C10 C7 C9 H9a -177.1(13) . .
C10 C7 C9 H9b -57.1(14) . .
C10 C7 C9 H9c 62.8(13) . .
O1 C7 C10 H10a -61(2) . .
O1 C7 C10 H10b 59(2) . .
O1 C7 C10 H10c 179.1(18) . .
C8 C7 C10 H10a -171.9(18) . .
C8 C7 C10 H10b -52(3) . .
C8 C7 C10 H10c 68(2) . .
C9 C7 C10 H10a 57(2) . .
C9 C7 C10 H10b 177.0(18) . .
C9 C7 C10 H10c -63(2) . .
O2 C8 C11 H11a -61(3) . .
O2 C8 C11 H11b 59(3) . .
O2 C8 C11 H11c 179(2) . .
C7 C8 C11 H11a -173(2) . .
C7 C8 C11 H11b -53(3) . .
C7 C8 C11 H11c 67(3) . .
C12 C8 C11 H11a 56(3) . .
C12 C8 C11 H11b 176.1(19) . .
C12 C8 C11 H11c -64(3) . .
O2 C8 C12 H12a -60.7(8) . .
O2 C8 C12 H12b 59.3(8) . .
O2 C8 C12 H12c 179.2(5) . .
C7 C8 C12 H12a 50.3(9) . .
C7 C8 C12 H12b 170.4(6) . .
C7 C8 C12 H12c -69.7(7) . .
C11 C8 C12 H12a -177.0(14) . .
C11 C8 C12 H12b -56.9(15) . .
C11 C8 C12 H12c 63.0(14) . .
P1 C13 C14 C15 -169.1(3) . .
P1 C13 C14 H14a -49.0(5) . .
P1 C13 C14 H14b 70.8(5) . .
C18 C13 C14 C15 57.4(5) . .
C18 C13 C14 H14a 177.5(4) . .
C18 C13 C14 H14b -62.7(5) . .
H13 C13 C14 C15 -54.4(5) . .
H13 C13 C14 H14a 65.7(5) . .
H13 C13 C14 H14b -174.5(4) . .
P1 C13 C18 C17 167.7(3) . .
P1 C13 C18 H18a 47.6(5) . .
P1 C13 C18 H18b -72.2(5) . .
C14 C13 C18 C17 -57.7(5) . .
C14 C13 C18 H18a -177.7(4) . .
C14 C13 C18 H18b 62.4(5) . .
H13 C13 C18 C17 54.1(5) . .
H13 C13 C18 H18a -65.9(5) . .
H13 C13 C18 H18b 174.2(4) . .
C13 C14 C15 C16 -55.9(5) . .
C13 C14 C15 H15a 64.4(5) . .
C13 C14 C15 H15b -176.1(4) . .
H14a C14 C15 C16 -176.0(4) . .
H14a C14 C15 H15a -55.7(6) . .
H14a C14 C15 H15b 63.8(6) . .
H14b C14 C15 C16 64.2(5) . .
H14b C14 C15 H15a -175.5(4) . .
H14b C14 C15 H15b -56.0(6) . .
C14 C15 C16 C17 55.0(5) . .
C14 C15 C16 H16a 175.3(4) . .
C14 C15 C16 H16b -65.4(6) . .
H15a C15 C16 C17 -65.3(5) . .
H15a C15 C16 H16a 55.1(6) . .
H15a C15 C16 H16b 174.3(5) . .
H15b C15 C16 C17 175.2(4) . .
H15b C15 C16 H16a -64.4(6) . .
H15b C15 C16 H16b 54.8(6) . .
C15 C16 C17 C18 -55.5(5) . .
C15 C16 C17 H17a 64.8(5) . .
C15 C16 C17 H17b -175.8(4) . .
H16a C16 C17 C18 -175.9(4) . .
H16a C16 C17 H17a -55.6(6) . .
H16a C16 C17 H17b 63.8(6) . .
H16b C16 C17 C18 64.9(6) . .
H16b C16 C17 H17a -174.8(4) . .
H16b C16 C17 H17b -55.4(6) . .
C16 C17 C18 C13 56.2(5) . .
C16 C17 C18 H18a 176.2(4) . .
C16 C17 C18 H18b -63.9(6) . .
H17a C17 C18 C13 -64.1(5) . .
H17a C17 C18 H18a 55.9(6) . .
H17a C17 C18 H18b 175.8(4) . .
H17b C17 C18 C13 176.5(4) . .
H17b C17 C18 H18a -63.5(6) . .
H17b C17 C18 H18b 56.4(6) . .
P1 C19 C20 C21 178.4(3) . .
P1 C19 C20 H20a -61.1(4) . .
P1 C19 C20 H20b 57.8(4) . .
C24 C19 C20 C21 -53.6(5) . .
C24 C19 C20 H20a 66.9(5) . .
C24 C19 C20 H20b -174.1(4) . .
H19 C19 C20 C21 62.2(5) . .
H19 C19 C20 H20a -177.3(4) . .
H19 C19 C20 H20b -58.4(5) . .
P1 C19 C24 C23 -179.5(3) . .
P1 C19 C24 H24a 60.3(5) . .
P1 C19 C24 H24b -59.2(5) . .
C20 C19 C24 C23 55.1(5) . .
C20 C19 C24 H24a -65.2(5) . .
C20 C19 C24 H24b 175.4(4) . .
H19 C19 C24 C23 -60.7(5) . .
H19 C19 C24 H24a 179.0(4) . .
H19 C19 C24 H24b 59.6(5) . .
C19 C20 C21 C22 54.5(5) . .
C19 C20 C21 H21a 174.9(4) . .
C19 C20 C21 H21b -65.8(5) . .
H20a C20 C21 C22 -66.0(5) . .
H20a C20 C21 H21a 54.3(5) . .
H20a C20 C21 H21b 173.7(4) . .
H20b C20 C21 C22 175.1(4) . .
H20b C20 C21 H21a -64.6(5) . .
H20b C20 C21 H21b 54.7(5) . .
C20 C21 C22 C23 -55.0(5) . .
C20 C21 C22 H22a 65.0(5) . .
C20 C21 C22 H22b -175.0(4) . .
H21a C21 C22 C23 -175.3(4) . .
H21a C21 C22 H22a -55.3(6) . .
H21a C21 C22 H22b 64.7(6) . .
H21b C21 C22 C23 65.4(5) . .
H21b C21 C22 H22a -174.6(4) . .
H21b C21 C22 H22b -54.6(6) . .
C21 C22 C23 C24 57.4(5) . .
C21 C22 C23 H23a 177.7(4) . .
C21 C22 C23 H23b -62.9(5) . .
H22a C22 C23 C24 -62.6(5) . .
H22a C22 C23 H23a 57.7(6) . .
H22a C22 C23 H23b 177.1(4) . .
H22b C22 C23 C24 177.4(4) . .
H22b C22 C23 H23a -62.3(5) . .
H22b C22 C23 H23b 57.1(5) . .
C22 C23 C24 C19 -58.5(5) . .
C22 C23 C24 H24a 61.7(5) . .
C22 C23 C24 H24b -178.8(4) . .
H23a C23 C24 C19 -178.8(4) . .
H23a C23 C24 H24a -58.6(5) . .
H23a C23 C24 H24b 60.9(5) . .
H23b C23 C24 C19 61.8(5) . .
H23b C23 C24 H24a -177.9(4) . .
H23b C23 C24 H24b -58.5(5) . .
P1 C25 C26 C27 173.0(3) . .
P1 C25 C26 H26a -66.8(4) . .
P1 C25 C26 H26b 52.9(5) . .
C30 C25 C26 C27 -57.4(4) . .
C30 C25 C26 H26a 62.8(5) . .
C30 C25 C26 H26b -177.6(4) . .
H25 C25 C26 C27 55.6(5) . .
H25 C25 C26 H26a 175.7(4) . .
H25 C25 C26 H26b -64.6(5) . .
P1 C25 C30 C29 -167.5(3) . .
P1 C25 C30 H30a 72.4(4) . .
P1 C25 C30 H30b -47.3(4) . .
C26 C25 C30 C29 59.4(4) . .
C26 C25 C30 H30a -60.8(5) . .
C26 C25 C30 H30b 179.5(4) . .
H25 C25 C30 C29 -53.6(4) . .
H25 C25 C30 H30a -173.7(4) . .
H25 C25 C30 H30b 66.6(5) . .
C25 C26 C27 C28 55.5(5) . .
C25 C26 C27 H27a 175.9(4) . .
C25 C26 C27 H27b -64.9(5) . .
H26a C26 C27 C28 -64.7(5) . .
H26a C26 C27 H27a 55.7(6) . .
H26a C26 C27 H27b 174.9(4) . .
H26b C26 C27 C28 175.7(4) . .
H26b C26 C27 H27a -63.9(5) . .
H26b C26 C27 H27b 55.3(6) . .
C26 C27 C28 C29 -54.4(5) . .
C26 C27 C28 H28a 65.9(5) . .
C26 C27 C28 H28b -174.6(4) . .
H27a C27 C28 C29 -174.8(4) . .
H27a C27 C28 H28a -54.6(6) . .
H27a C27 C28 H28b 65.0(6) . .
H27b C27 C28 C29 66.0(5) . .
H27b C27 C28 H28a -173.8(4) . .
H27b C27 C28 H28b -54.2(6) . .
C27 C28 C29 C30 55.5(5) . .
C27 C28 C29 H29a 175.7(4) . .
C27 C28 C29 H29b -64.7(5) . .
H28a C28 C29 C30 -64.7(5) . .
H28a C28 C29 H29a 55.5(6) . .
H28a C28 C29 H29b 175.1(4) . .
H28b C28 C29 C30 175.7(4) . .
H28b C28 C29 H29a -64.1(6) . .
H28b C28 C29 H29b 55.6(6) . .
C28 C29 C30 C25 -58.5(5) . .
C28 C29 C30 H30a 61.6(5) . .
C28 C29 C30 H30b -178.7(4) . .
H29a C29 C30 C25 -178.7(4) . .
H29a C29 C30 H30a -58.6(5) . .
H29a C29 C30 H30b 61.1(5) . .
H29b C29 C30 C25 61.6(5) . .
H29b C29 C30 H30a -178.2(4) . .
H29b C29 C30 H30b -58.5(5) . .
